data_2001504
loop_
_publ_author_name
'Fitzgerald, L. J.'
'Gallucci, J. C.'
'Gerkin, R. E.'

_publ_section_title
;
 Structures of tetrapotassium, tetrarubidium and tetracaesium
 1,4,5,8-naphthalenetetracarboxylate hexahydrates
;
_journal_issue 7
_journal_name_full 'Acta Crystallographica Section C'
_journal_page_first 1287
_journal_page_last 1294
_journal_paper_doi 10.1107/S0108270193000411
_journal_volume 49
_journal_year 1993
_chemical_formula_moiety 'C14 H4 O8 Rb4,6(H2 O1)'
_chemical_formula_sum 'C14 H16 O14 Rb4'
_chemical_formula_weight 750.15
_space_group_IT_number 2
_space_group_name_Hall '-P 1'
_space_group_name_H-M_alt 'P -1'
_symmetry_cell_setting triclinic
_symmetry_space_group_name_Hall '-P 1'
_symmetry_space_group_name_H-M 'P -1'
_atom_type_scat_source
; Cromer & Waber (1974) (non-H atoms); Stewart, Davidson
& Simpson (1965)  (H atoms)
;
_cell_angle_alpha 102.540(10)
_cell_angle_beta 98.150(10)
_cell_angle_gamma 99.510(10)
_cell_formula_units_Z 1
_cell_length_a 7.2800(10)
_cell_length_b 7.3780(10)
_cell_length_c 11.1790(10)
_cell_measurement_reflns_used 25
_cell_measurement_temperature 295
_cell_measurement_theta_max 15
_cell_measurement_theta_min 14.5
_cell_volume 568.14(13)
_diffrn_measurement_device 'Rigaku AFC5S'
_diffrn_measurement_method \w-2\q
_diffrn_radiation_type MoK\=\a
_diffrn_radiation_wavelength 0.71073
_diffrn_reflns_av_R_equivalents 0.025
_diffrn_reflns_limit_h_max 10
_diffrn_reflns_limit_h_min 0
_diffrn_reflns_limit_k_max 15
_diffrn_reflns_limit_k_min -15
_diffrn_reflns_limit_l_max 10
_diffrn_reflns_limit_l_min -10
_diffrn_reflns_number 3561
_diffrn_reflns_theta_max 30
_diffrn_standards_decay_% +-2.9
_diffrn_standards_interval_count 150
_diffrn_standards_number 6
_exptl_absorpt_coefficient_mu 8.396
_exptl_absorpt_correction_T_max 1.000
_exptl_absorpt_correction_T_min 0.587
_exptl_absorpt_correction_type empirical
_exptl_crystal_colour Colorless
_exptl_crystal_density_diffrn 2.19
_exptl_crystal_density_meas 2.21
_exptl_crystal_description Column
_exptl_crystal_size_max 0.35
_exptl_crystal_size_mid 0.19
_exptl_crystal_size_min 0.12
_refine_diff_density_max 0.63
_refine_diff_density_min -0.51
_refine_ls_extinction_coef 8.8E-6(3)
_refine_ls_extinction_method 'Zachariasen (1967)'
_refine_ls_goodness_of_fit_obs 1.15
_refine_ls_hydrogen_treatment refall
_refine_ls_number_parameters 176
_refine_ls_number_reflns 2008
_refine_ls_R_factor_obs 0.032
_refine_ls_shift/esd_max <0.01
_refine_ls_structure_factor_coef F
_refine_ls_weighting_details 'w = \s~F~^-2^'
_refine_ls_weighting_scheme calc
_refine_ls_wR_factor_obs 0.033
_reflns_number_observed 2008
_reflns_number_total 3324
_reflns_observed_criterion I>3\s~I~
_cod_data_source_file st0593.cif
_cod_data_source_block st0593_structure_2_of_3
_cod_depositor_comments
;
The following automatic conversions were performed:

'_refine_ls_weighting_scheme' value 'w = \s~F~^-2^' was changed to
'calc'. New tag '_refine_ls_weighting_details' was created. The value
of the new tag was set to 'w = \s~F~^-2^'.

Automatic conversion script
Id: cif_fix_values 3143 2015-03-26 13:38:13Z robertas 
;
_cod_original_cell_volume 568.10(10)
_cod_database_code 2001504

loop_
_space_group_symop_id
_space_group_symop_operation_xyz
1 x,y,z
2 -x,-y,-z

loop_
_atom_site_label
_atom_site_fract_x
_atom_site_fract_y
_atom_site_fract_z
Rb(1) .83707(6) .21599(6) .46193(4)
Rb(2) .42901(6) .37049(6) .71711(4)
O(1) .7682(4) .5544(4) .6456(2)
O(2) 1.0684(4) .5260(4) .6904(2)
O(3) .7880(4) .1600(4) .7097(2)
O(4) 1.0741(4) .1037(4) .6868(3)
O(5) .4081(6) .1839(6) .4476(4)
O(6) .6189(7) .2484(7) 1.1352(4)
O(7) .5528(6) .1262(6) .8773(4)
C(1) .9111(5) .5466(5) .7198(3)
C(2) .9641(6) .1783(5) .7486(3)
C(3) .8364(5) .7314(5) .9111(4)
C(4) .9017(5) .5748(5) .8569(3)
C(5) .9841(5) .4653(5) .9338(3)
C(6) 1.0372(5) .2890(5) .8821(3)
C(7) 1.1337(5) .2022(6) .9592(3)
H(51) .347(10) .067(10) .398(6)
H(52) .357(8) .239(9) .429(6)
H(61) .730(9) .300(10) 1.168(6)
H(71) .626(8) .129(8) .838(5)
H(62) .622(10) .211(11) 1.080(6)
H(73) .484(8) .013(9) .861(6)
H(1) .788(5) .798(5) .856(3)
H(2) 1.167(5) .085(6) .916(4)

loop_
_geom_angle_atom_site_label_1
_geom_angle_atom_site_label_2
_geom_angle_atom_site_label_3
_geom_angle
_geom_angle_publ_flag
O(1) Rb(1) O(2) 42.64(7) no
O(1) Rb(1) O(2) 86.45(8) no
O(1) Rb(1) O(3) 63.92(7) no
O(1) Rb(1) O(4) 89.24(7) no
O(1) Rb(1) O(4)ii 173.94(8) no
O(1) Rb(1) O(5) 71.17(10) no
O(2) Rb(1) O(2)i 87.94(7) no
O(2) Rb(1) O(3) 63.29(7) no
O(2) Rb(1) O(4) 59.50(7) no
O(2) Rb(1) O(4)ii 132.41(8) no
O(2) Rb(1) O(5) 112.18(10) no
O(2)i Rb(1) O(3) 148.47(8) no
O(2)i Rb(1) O(4) 133.34(8) no
O(2)i Rb(1) O(4)ii 97.25(8) no
O(2)i Rb(1) O(5) 103.55(10) no
O(3)i Rb(1) O(4) 42.40(7) no
O(3) Rb(1) O(4)ii 111.44(8) no
O(3) Rb(1) O(5) 77.99(10) no
O(4) Rb(1) O(4)ii 84.73(8) no
O(4) Rb(1) O(5) 118.77(10) no
O(4)ii Rb(1) O(5) 112.36(10) no
O(1) Rb(2) O(2)iii 120.33(7) no
O(1) Rb(2) O(3) 61.43(7) no
O(1) Rb(2) O(4)iii 157.22(8) no
O(1) Rb(2) O(5) 73.74(10) no
O(1) Rb(2) O(6)iv 90.31(10) no
O(1) Rb(2) O(7) 106.75(10) no
O(2)iii Rb(2) O(3) 172.00(7) no
O(2)iii Rb(2) Oiii 63.18(4) no
O(2)iii Rb(2) O(5) 98.29(10) no
O(2)iii Rb(2) O(6)iv 54.88(10) no
O(2)iii Rb(2) O(7) 130.06(10) no
O(3) Rb(2) O(4)iii 111.93(7) no
O(3) Rb(2) O(5) 74.45(10) no
O(3) Rb(2) O(6)iv 132.88(10) no
O(3) Rb(2) O(7) 51.95(9) no
O(4)iii Rb(2) O(5) 83.49(10) no
O(4)iii Rb(2) O(6)iv 107.19(10) no
O(4)iii Rb(2) O(7) 80.16(10) no
O(5) Rb(2) O(6)iv 136.23(13) no
O(5) Rb(2) O(7) 110.54(12) no
O(6)iv Rb(2) O(7) 113.07(13) no

loop_
_geom_bond_atom_site_label_1
_geom_bond_atom_site_label_2
_geom_bond_distance
_geom_bond_publ_flag
Rb(1) O(1) 3.029(3) no
Rb(1) O(2) 3.092(3) no
Rb(1) O(2)i 2.883(3) no
Rb(1) O(3) 2.949(3) no
Rb(1) O(4) 3.183(3) no
Rb(1) O(4)ii 2.802(3) no
Rb(1) O(5) 3.070(5) no
Rb(2) O(1) 2.915(3) no
Rb(2) O(2)iii 3.036(3) no
Rb(2) O(3) 3.255(3) no
Rb(2) O(4)iii 2.906(3) no
Rb(2) O(5) 2.999(4) no
Rb(2) O(6)iv 3.037(5) no
Rb(2) O(7) 2.958(5) no
O(5) H(51) 0.92(3) no
O(5) H(52) 0.64(3) no
O(6) H(61) 0.83(6) no
O(6) H(62) 0.93(6) no
O(6) H(63) 0.70(7) no
O(7) H(71) 0.73(5) no
O(7) H(73) 0.87(6) no
